data_2231359
loop_
_publ_author_name
'Gao, Shan'
'Ng, Seik Weng'

_publ_section_title
;
 <i>catena</i>-Poly[[[dichloridomercury(II)]-\m-1,4-bis(3-pyridylaminomethyl)benzene-\k^2^<i>N</i>:<i>N</i>']
 <i>N</i>,<i>N</i>-dimethylformamide monosolvate]
;
_journal_coeditor_code XU5257
_journal_issue 8
_journal_name_full 'Acta Crystallographica Section E'
_journal_page_first m1051
_journal_paper_doi 10.1107/S1600536811026043
_journal_volume 67
_journal_year 2011
_chemical_formula_iupac '[Hg Cl2 (C18 H18 N4)], C3 H7 N O'
_chemical_formula_moiety 'C18 H18 Cl2 Hg N4, C3 H7 N O'
_chemical_formula_sum 'C21 H25 Cl2 Hg N5 O'
_chemical_formula_weight 634.95
_chemical_name_systematic
;
<i>catena</i>-Poly[[[dichloridomercury(II)]-\m-1,4-bis(3-
pyridylaminomethyl)benzene-\k^2^<i>N</i>:<i>N</i>']
<i>N</i>,<i>N</i>-dimethylformamide monosolvate]
;
_space_group_IT_number 14
_symmetry_cell_setting monoclinic
_symmetry_space_group_name_Hall '-P 2yn'
_symmetry_space_group_name_H-M 'P 1 21/n 1'
_atom_sites_solution_hydrogens geom
_atom_sites_solution_primary direct
_atom_sites_solution_secondary difmap
_audit_creation_method SHELXL-97
_cell_angle_alpha 90.00
_cell_angle_beta 103.826(2)
_cell_angle_gamma 90.00
_cell_formula_units_Z 4
_cell_length_a 8.4851(9)
_cell_length_b 15.1215(14)
_cell_length_c 19.490(2)
_cell_measurement_reflns_used 10259
_cell_measurement_temperature 293(2)
_cell_measurement_theta_max 27.5
_cell_measurement_theta_min 3.17
_cell_volume 2428.3(4)
_computing_cell_refinement 'RAPID-AUTO (Rigaku, 1998)'
_computing_data_collection 'RAPID-AUTO (Rigaku, 1998)'
_computing_data_reduction 'CrystalClear (Rigaku/MSC, 2002)'
_computing_molecular_graphics 'X-SEED (Barbour, 2001)'
_computing_publication_material 'publCIF (Westrip, 2010)'
_computing_structure_refinement 'SHELXL97 (Sheldrick, 2008)'
_computing_structure_solution 'SHELXS97 (Sheldrick, 2008)'
_diffrn_ambient_temperature 293(2)
_diffrn_measured_fraction_theta_full 0.983
_diffrn_measured_fraction_theta_max 0.983
_diffrn_measurement_device_type 'Rigaku R-AXIS RAPID IP'
_diffrn_measurement_method '\w scan'
_diffrn_radiation_monochromator graphite
_diffrn_radiation_source 'fine-focus sealed tube'
_diffrn_radiation_type MoK\a
_diffrn_radiation_wavelength 0.71073
_diffrn_reflns_av_R_equivalents 0.0888
_diffrn_reflns_av_sigmaI/netI 0.0786
_diffrn_reflns_limit_h_max 11
_diffrn_reflns_limit_h_min -11
_diffrn_reflns_limit_k_max 19
_diffrn_reflns_limit_k_min -19
_diffrn_reflns_limit_l_max 22
_diffrn_reflns_limit_l_min -25
_diffrn_reflns_number 22980
_diffrn_reflns_theta_full 27.50
_diffrn_reflns_theta_max 27.50
_diffrn_reflns_theta_min 3.17
_diffrn_standards_decay_% 0
_diffrn_standards_interval_count 0
_diffrn_standards_interval_time 0
_diffrn_standards_number 0
_exptl_absorpt_coefficient_mu 6.580
_exptl_absorpt_correction_T_max 0.5314
_exptl_absorpt_correction_T_min 0.4386
_exptl_absorpt_correction_type multi-scan
_exptl_absorpt_process_details '(ABSCOR; Higashi, 1995)'
_exptl_crystal_colour colorless
_exptl_crystal_density_diffrn 1.737
_exptl_crystal_density_method 'not measured'
_exptl_crystal_description prism
_exptl_crystal_F_000 1232
_exptl_crystal_size_max 0.15
_exptl_crystal_size_mid 0.11
_exptl_crystal_size_min 0.11
_refine_diff_density_max 1.264
_refine_diff_density_min -1.305
_refine_ls_extinction_method none
_refine_ls_goodness_of_fit_ref 1.049
_refine_ls_hydrogen_treatment constr
_refine_ls_matrix_type full
_refine_ls_number_parameters 290
_refine_ls_number_reflns 5479
_refine_ls_number_restraints 42
_refine_ls_restrained_S_all 1.047
_refine_ls_R_factor_all 0.1194
_refine_ls_R_factor_gt 0.0505
_refine_ls_shift/su_max 0.001
_refine_ls_shift/su_mean 0.001
_refine_ls_structure_factor_coef Fsqd
_refine_ls_weighting_details 'calc w=1/[\s^2^(Fo^2^)+(0.0656P)^2^] where P=(Fo^2^+2Fc^2^)/3'
_refine_ls_weighting_scheme calc
_refine_ls_wR_factor_gt 0.1205
_refine_ls_wR_factor_ref 0.1673
_reflns_number_gt 2593
_reflns_number_total 5479
_reflns_threshold_expression I>2\s(I)
_cod_data_source_file xu5257.cif
_cod_data_source_block I
_cod_original_cell_volume 2428.2(4)
_cod_original_sg_symbol_H-M 'P 21/n'
_cod_database_code 2231359
_cod_database_fobs_code 2231359

loop_
_symmetry_equiv_pos_as_xyz
'x, y, z'
'-x+1/2, y+1/2, -z+1/2'
'-x, -y, -z'
'x-1/2, -y-1/2, z-1/2'

loop_
_atom_site_type_symbol
_atom_site_label
_atom_site_fract_x
_atom_site_fract_y
_atom_site_fract_z
_atom_site_U_iso_or_equiv
_atom_site_adp_type
_atom_site_calc_flag
_atom_site_refinement_flags
_atom_site_occupancy
_atom_site_symmetry_multiplicity
_atom_site_disorder_assembly
_atom_site_disorder_group
Hg Hg1 0.65054(5) 0.63785(2) 0.73300(2) 0.0944(2) Uani d . 1 1 . .
Cl Cl1 0.3880(4) 0.5916(3) 0.7371(2) 0.1488(12) Uani d . 1 1 . .
Cl Cl2 0.7868(4) 0.77413(15) 0.72364(19) 0.1366(11) Uani d . 1 1 . .
N N1 0.7052(9) 0.5581(4) 0.6351(4) 0.0845(19) Uani d . 1 1 . .
N N2 0.5616(9) 0.3645(4) 0.5347(5) 0.097(2) Uani d . 1 1 . .
H H2N 0.4912 0.3482 0.5589 0.116 Uiso calc R 1 1 . .
N N3 1.2859(9) 0.1242(4) 0.5624(4) 0.089(2) Uani d . 1 1 . .
H H3N 1.2888 0.1819 0.5685 0.106 Uiso calc R 1 1 . .
N N4 1.6587(8) 0.0700(4) 0.6783(3) 0.0778(18) Uani d . 1 1 . .
C C1 0.6262(10) 0.4841(5) 0.6124(5) 0.077(2) Uani d . 1 1 . .
H H1 0.5528 0.4619 0.6366 0.092 Uiso calc R 1 1 . .
C C2 0.6491(10) 0.4383(5) 0.5535(5) 0.078(2) Uani d . 1 1 . .
C C3 0.7569(11) 0.4741(7) 0.5156(5) 0.097(3) Uani d . 1 1 . .
H H3 0.7720 0.4457 0.4753 0.117 Uiso calc R 1 1 . .
C C4 0.8377(13) 0.5496(7) 0.5381(6) 0.105(3) Uani d . 1 1 . .
H H4 0.9108 0.5734 0.5144 0.126 Uiso calc R 1 1 . .
C C5 0.8089(11) 0.5909(6) 0.5976(6) 0.098(3) Uani d . 1 1 . .
H H5 0.8631 0.6435 0.6127 0.118 Uiso calc R 1 1 . .
C C6 0.5810(12) 0.3099(7) 0.4743(5) 0.108(3) Uani d . 1 1 . .
H H6A 0.5769 0.3485 0.4342 0.130 Uiso calc R 1 1 . .
H H6B 0.4894 0.2698 0.4617 0.130 Uiso calc R 1 1 . .
C C7 0.7345(10) 0.2565(5) 0.4868(5) 0.077(2) Uani d . 1 1 . .
C C8 0.7897(12) 0.2164(6) 0.5502(6) 0.100(3) Uani d . 1 1 . .
H H8 0.7379 0.2257 0.5866 0.120 Uiso calc R 1 1 . .
C C9 0.9204(13) 0.1631(7) 0.5601(5) 0.101(3) Uani d . 1 1 . .
H H9 0.9559 0.1349 0.6035 0.121 Uiso calc R 1 1 . .
C C10 1.0050(10) 0.1482(5) 0.5074(5) 0.073(2) Uani d . 1 1 . .
C C11 0.9536(11) 0.1896(6) 0.4447(5) 0.085(2) Uani d . 1 1 . .
H H11 1.0070 0.1811 0.4087 0.102 Uiso calc R 1 1 . .
C C12 0.8207(12) 0.2447(6) 0.4349(5) 0.093(3) Uani d . 1 1 . .
H H12 0.7875 0.2749 0.3923 0.111 Uiso calc R 1 1 . .
C C13 1.1469(10) 0.0856(6) 0.5190(6) 0.098(3) Uani d . 1 1 . .
H H13A 1.1204 0.0317 0.5408 0.118 Uiso calc R 1 1 . .
H H13B 1.1685 0.0701 0.4738 0.118 Uiso calc R 1 1 . .
C C14 1.5277(9) 0.1115(5) 0.6468(4) 0.0675(19) Uani d . 1 1 . .
H H14 1.5119 0.1688 0.6610 0.081 Uiso calc R 1 1 . .
C C15 1.4147(9) 0.0755(5) 0.5950(4) 0.0700(19) Uani d . 1 1 . .
C C16 1.4362(11) -0.0123(5) 0.5778(5) 0.083(2) Uani d . 1 1 . .
H H16 1.3588 -0.0406 0.5429 0.100 Uiso calc R 1 1 . .
C C17 1.5701(12) -0.0560(6) 0.6123(5) 0.092(3) Uani d . 1 1 . .
H H17 1.5835 -0.1152 0.6020 0.111 Uiso calc R 1 1 . .
C C18 1.6827(11) -0.0152(5) 0.6607(5) 0.083(2) Uani d . 1 1 . .
H H18 1.7778 -0.0446 0.6825 0.100 Uiso calc R 1 1 . .
O O1 0.300(4) 0.314(2) 0.6094(14) 0.110(3) Uani d PDU 0.50 1 A 1
N N5 0.181(3) 0.3560(13) 0.7007(11) 0.085(3) Uani d PDU 0.50 1 A 1
C C19 0.303(3) 0.3275(14) 0.6732(14) 0.128(6) Uani d PDU 0.50 1 A 1
H H19 0.4011 0.3163 0.7053 0.154 Uiso calc PR 0.50 1 A 1
C C20 0.025(3) 0.375(2) 0.6545(18) 0.197(11) Uani d PDU 0.50 1 A 1
H H20A 0.0333 0.4262 0.6267 0.295 Uiso calc PR 0.50 1 A 1
H H20B -0.0525 0.3856 0.6823 0.295 Uiso calc PR 0.50 1 A 1
H H20C -0.0096 0.3252 0.6239 0.295 Uiso calc PR 0.50 1 A 1
C C21 0.180(5) 0.380(2) 0.7725(13) 0.185(9) Uani d PDU 0.50 1 A 1
H H21A 0.1230 0.4349 0.7723 0.278 Uiso calc PR 0.50 1 A 1
H H21B 0.2899 0.3868 0.7998 0.278 Uiso calc PR 0.50 1 A 1
H H21C 0.1273 0.3346 0.7931 0.278 Uiso calc PR 0.50 1 A 1
O O1' 0.323(4) 0.309(2) 0.6172(14) 0.110(3) Uani d PD 0.50 1 B 2
N N5' 0.181(3) 0.3701(11) 0.6889(12) 0.085(3) Uani d PD 0.50 1 B 2
C C19' 0.200(3) 0.3494(13) 0.6242(13) 0.128(6) Uani d PD 0.50 1 B 2
H H19' 0.1203 0.3654 0.5844 0.154 Uiso calc PR 0.50 1 B 2
C C20' 0.052(4) 0.416(2) 0.712(2) 0.197(11) Uani d PD 0.50 1 B 2
H H20D -0.0339 0.3751 0.7128 0.295 Uiso calc PR 0.50 1 B 2
H H20E 0.0113 0.4629 0.6793 0.295 Uiso calc PR 0.50 1 B 2
H H20F 0.0940 0.4398 0.7580 0.295 Uiso calc PR 0.50 1 B 2
C C21' 0.308(3) 0.344(2) 0.7492(15) 0.185(9) Uani d PD 0.50 1 B 2
H H21D 0.3351 0.2828 0.7443 0.278 Uiso calc PR 0.50 1 B 2
H H21E 0.2704 0.3509 0.7917 0.278 Uiso calc PR 0.50 1 B 2
H H21F 0.4020 0.3798 0.7517 0.278 Uiso calc PR 0.50 1 B 2

loop_
_atom_site_aniso_label
_atom_site_aniso_U_11
_atom_site_aniso_U_22
_atom_site_aniso_U_33
_atom_site_aniso_U_12
_atom_site_aniso_U_13
_atom_site_aniso_U_23
Hg1 0.0921(3) 0.0868(3) 0.0909(3) 0.00588(18) -0.0045(2) -0.00621(18)
Cl1 0.096(2) 0.202(3) 0.142(3) -0.024(2) 0.017(2) -0.030(3)
Cl2 0.139(3) 0.0719(13) 0.172(3) 0.0028(14) -0.015(2) 0.0193(16)
N1 0.071(5) 0.083(4) 0.092(5) 0.005(4) 0.007(4) -0.001(4)
N2 0.065(5) 0.099(5) 0.123(7) 0.002(4) 0.014(5) -0.031(5)
N3 0.066(5) 0.072(4) 0.116(6) 0.005(3) -0.003(4) -0.016(4)
N4 0.079(5) 0.073(4) 0.065(4) -0.009(3) -0.014(3) -0.005(3)
C1 0.062(5) 0.080(5) 0.081(5) 0.007(4) 0.002(4) 0.002(4)
C2 0.062(5) 0.078(5) 0.089(6) 0.013(4) 0.010(5) -0.010(5)
C3 0.078(7) 0.114(8) 0.097(7) 0.020(5) 0.014(6) -0.012(6)
C4 0.107(8) 0.103(7) 0.113(8) 0.004(6) 0.041(7) 0.005(6)
C5 0.072(6) 0.086(6) 0.126(8) -0.002(5) 0.004(6) 0.003(6)
C6 0.096(7) 0.108(7) 0.101(7) 0.026(6) -0.016(6) -0.034(6)
C7 0.064(5) 0.081(5) 0.082(6) 0.013(4) 0.005(5) -0.010(4)
C8 0.092(7) 0.113(7) 0.101(7) 0.036(6) 0.037(6) 0.020(6)
C9 0.113(8) 0.122(7) 0.066(6) 0.029(6) 0.017(6) 0.021(5)
C10 0.057(5) 0.070(4) 0.080(6) 0.007(4) -0.006(4) -0.007(4)
C11 0.083(6) 0.100(6) 0.075(6) 0.016(5) 0.023(5) -0.007(5)
C12 0.104(8) 0.107(6) 0.063(5) 0.025(5) 0.012(5) -0.002(5)
C13 0.066(6) 0.090(6) 0.119(8) 0.007(5) -0.017(5) -0.029(5)
C14 0.058(5) 0.068(4) 0.056(4) 0.010(3) -0.027(3) -0.004(3)
C15 0.063(5) 0.069(4) 0.068(5) 0.012(4) -0.004(4) 0.003(4)
C16 0.086(6) 0.067(4) 0.083(6) 0.007(4) -0.006(5) -0.011(4)
C17 0.094(7) 0.070(5) 0.099(7) 0.009(5) -0.006(6) -0.006(5)
C18 0.082(6) 0.070(5) 0.083(6) 0.007(4) -0.009(5) -0.003(4)
O1 0.108(7) 0.101(4) 0.125(6) 0.006(5) 0.035(5) -0.011(4)
N5 0.083(5) 0.087(6) 0.082(6) 0.010(4) 0.015(5) 0.016(5)
C19 0.125(10) 0.134(9) 0.122(10) 0.015(7) 0.023(8) 0.009(8)
C20 0.188(13) 0.210(14) 0.193(14) 0.023(9) 0.047(10) -0.009(9)
C21 0.189(12) 0.195(12) 0.177(12) 0.005(9) 0.054(9) 0.000(9)
O1' 0.108(7) 0.101(4) 0.125(6) 0.006(5) 0.035(5) -0.011(4)
N5' 0.083(5) 0.087(6) 0.082(6) 0.010(4) 0.015(5) 0.016(5)
C19' 0.125(10) 0.134(9) 0.122(10) 0.015(7) 0.023(8) 0.009(8)
C20' 0.188(13) 0.210(14) 0.193(14) 0.023(9) 0.047(10) -0.009(9)
C21' 0.189(12) 0.195(12) 0.177(12) 0.005(9) 0.054(9) 0.000(9)

loop_
_atom_type_symbol
_atom_type_description
_atom_type_scat_dispersion_real
_atom_type_scat_dispersion_imag
_atom_type_scat_source
C C 0.0033 0.0016 'International Tables Vol C Tables 4.2.6.8 and 6.1.1.4'
H H 0.0000 0.0000 'International Tables Vol C Tables 4.2.6.8 and 6.1.1.4'
N N 0.0061 0.0033 'International Tables Vol C Tables 4.2.6.8 and 6.1.1.4'
O O 0.0106 0.0060 'International Tables Vol C Tables 4.2.6.8 and 6.1.1.4'
Cl Cl 0.1484 0.1585 'International Tables Vol C Tables 4.2.6.8 and 6.1.1.4'
Hg Hg -2.3894 9.2266 'International Tables Vol C Tables 4.2.6.8 and 6.1.1.4'

loop_
_geom_angle_atom_site_label_1
_geom_angle_atom_site_label_2
_geom_angle_atom_site_label_3
_geom_angle_site_symmetry_1
_geom_angle_site_symmetry_3
_geom_angle
N4 Hg1 Cl1 2_756 . 110.0(2)
N4 Hg1 Cl2 2_756 . 100.07(18)
Cl1 Hg1 Cl2 . . 137.49(12)
N4 Hg1 N1 2_756 . 97.9(2)
Cl1 Hg1 N1 . . 104.0(2)
Cl2 Hg1 N1 . . 100.6(2)
C1 N1 C5 . . 117.9(8)
C1 N1 Hg1 . . 120.9(6)
C5 N1 Hg1 . . 121.1(6)
C2 N2 C6 . . 121.5(8)
C2 N2 H2N . . 119.2
C6 N2 H2N . . 119.2
C15 N3 C13 . . 121.9(7)
C15 N3 H3N . . 119.0
C13 N3 H3N . . 119.0
C14 N4 C18 . . 120.1(7)
C14 N4 Hg1 . 2_746 120.6(5)
C18 N4 Hg1 . 2_746 119.3(5)
N1 C1 C2 . . 122.4(8)
N1 C1 H1 . . 118.8
C2 C1 H1 . . 118.8
N2 C2 C1 . . 117.5(8)
N2 C2 C3 . . 124.0(8)
C1 C2 C3 . . 118.4(8)
C4 C3 C2 . . 119.7(9)
C4 C3 H3 . . 120.1
C2 C3 H3 . . 120.1
C3 C4 C5 . . 118.3(9)
C3 C4 H4 . . 120.9
C5 C4 H4 . . 120.9
N1 C5 C4 . . 123.3(9)
N1 C5 H5 . . 118.4
C4 C5 H5 . . 118.4
N2 C6 C7 . . 115.3(8)
N2 C6 H6A . . 108.4
C7 C6 H6A . . 108.4
N2 C6 H6B . . 108.4
C7 C6 H6B . . 108.4
H6A C6 H6B . . 107.5
C8 C7 C12 . . 118.5(8)
C8 C7 C6 . . 119.1(8)
C12 C7 C6 . . 122.4(9)
C9 C8 C7 . . 119.4(8)
C9 C8 H8 . . 120.3
C7 C8 H8 . . 120.3
C8 C9 C10 . . 122.6(9)
C8 C9 H9 . . 118.7
C10 C9 H9 . . 118.7
C11 C10 C9 . . 118.5(7)
C11 C10 C13 . . 120.1(8)
C9 C10 C13 . . 121.4(8)
C10 C11 C12 . . 118.9(8)
C10 C11 H11 . . 120.6
C12 C11 H11 . . 120.6
C11 C12 C7 . . 122.1(8)
C11 C12 H12 . . 119.0
C7 C12 H12 . . 119.0
N3 C13 C10 . . 110.8(7)
N3 C13 H13A . . 109.5
C10 C13 H13A . . 109.5
N3 C13 H13B . . 109.5
C10 C13 H13B . . 109.5
H13A C13 H13B . . 108.1
N4 C14 C15 . . 122.8(7)
N4 C14 H14 . . 118.6
C15 C14 H14 . . 118.6
C14 C15 N3 . . 119.4(7)
C14 C15 C16 . . 117.4(7)
N3 C15 C16 . . 123.2(8)
C17 C16 C15 . . 119.4(8)
C17 C16 H16 . . 120.3
C15 C16 H16 . . 120.3
C18 C17 C16 . . 120.4(8)
C18 C17 H17 . . 119.8
C16 C17 H17 . . 119.8
C17 C18 N4 . . 119.7(8)
C17 C18 H18 . . 120.2
N4 C18 H18 . . 120.2
C19 N5 C20 . . 120(3)
C19 N5 C21 . . 130(3)
C20 N5 C21 . . 110(3)
O1 C19 N5 . . 128(3)
O1 C19 H19 . . 116.2
N5 C19 H19 . . 116.2
C19' N5' C20' . . 132(3)
C19' N5' C21' . . 118(2)
C20' N5' C21' . . 111(2)
O1' C19' N5' . . 121(3)
O1' C19' H19' . . 119.7
N5' C19' H19' . . 119.7
N5' C20' H20D . . 109.5
N5' C20' H20E . . 109.5
H20D C20' H20E . . 109.5
N5' C20' H20F . . 109.5
H20D C20' H20F . . 109.5
H20E C20' H20F . . 109.5
N5' C21' H21D . . 109.5
N5' C21' H21E . . 109.5
H21D C21' H21E . . 109.5
N5' C21' H21F . . 109.5
H21D C21' H21F . . 109.5
H21E C21' H21F . . 109.5

loop_
_geom_bond_atom_site_label_1
_geom_bond_atom_site_label_2
_geom_bond_site_symmetry_2
_geom_bond_distance
_geom_bond_publ_flag
Hg1 N1 . 2.395(7) y
Hg1 N4 2_756 2.308(6) y
Hg1 Cl1 . 2.355(3) y
Hg1 Cl2 . 2.391(3) y
N1 C1 . 1.325(10) ?
N1 C5 . 1.364(11) ?
N2 C2 . 1.342(10) ?
N2 C6 . 1.479(11) ?
N2 H2N . 0.8800 ?
N3 C15 . 1.345(10) ?
N3 C13 . 1.404(10) ?
N3 H3N . 0.8800 ?
N4 C14 . 1.296(9) ?
N4 C18 . 1.361(9) ?
N4 Hg1 2_746 2.308(6) ?
C1 C2 . 1.392(11) ?
C1 H1 . 0.9300 ?
C2 C3 . 1.414(12) ?
C3 C4 . 1.351(13) ?
C3 H3 . 0.9300 ?
C4 C5 . 1.390(13) ?
C4 H4 . 0.9300 ?
C5 H5 . 0.9300 ?
C6 C7 . 1.502(11) ?
C6 H6A . 0.9700 ?
C6 H6B . 0.9700 ?
C7 C8 . 1.356(12) ?
C7 C12 . 1.394(11) ?
C8 C9 . 1.347(12) ?
C8 H8 . 0.9300 ?
C9 C10 . 1.405(12) ?
C9 H9 . 0.9300 ?
C10 C11 . 1.348(11) ?
C10 C13 . 1.506(11) ?
C11 C12 . 1.378(11) ?
C11 H11 . 0.9300 ?
C12 H12 . 0.9300 ?
C13 H13A . 0.9700 ?
C13 H13B . 0.9700 ?
C14 C15 . 1.331(10) ?
C14 H14 . 0.9300 ?
C15 C16 . 1.392(10) ?
C16 C17 . 1.346(12) ?
C16 H16 . 0.9300 ?
C17 C18 . 1.324(11) ?
C17 H17 . 0.9300 ?
C18 H18 . 0.9300 ?
O1 C19 . 1.253(10) ?
N5 C19 . 1.344(10) ?
N5 C20 . 1.440(10) ?
N5 C21 . 1.448(10) ?
C19 H19 . 0.9300 ?
C20 H20A . 0.9600 ?
C20 H20B . 0.9600 ?
C20 H20C . 0.9600 ?
C21 H21A . 0.9600 ?
C21 H21B . 0.9600 ?
C21 H21C . 0.9600 ?
O1' C19' . 1.250(10) ?
N5' C19' . 1.346(10) ?
N5' C20' . 1.448(10) ?
N5' C21' . 1.449(10) ?
C19' H19' . 0.9300 ?
C20' H20D . 0.9600 ?
C20' H20E . 0.9600 ?
C20' H20F . 0.9600 ?
C21' H21D . 0.9600 ?
C21' H21E . 0.9600 ?
C21' H21F . 0.9600 ?

loop_
_geom_hbond_atom_site_label_D
_geom_hbond_atom_site_label_H
_geom_hbond_atom_site_label_A
_geom_hbond_site_symmetry_A
_geom_hbond_distance_DH
_geom_hbond_distance_HA
_geom_hbond_distance_DA
_geom_hbond_angle_DHA
N2 H2N O1 . 0.88 2.15 3.03(3) 174
N2 H2N O1' . 0.88 2.11 2.99(3) 180
N3 H3N O1 1_655 0.88 2.14 3.01(3) 166
N3 H3N O1' 1_655 0.88 2.13 2.98(3) 162

loop_
_geom_torsion_atom_site_label_1
_geom_torsion_atom_site_label_2
_geom_torsion_atom_site_label_3
_geom_torsion_atom_site_label_4
_geom_torsion_site_symmetry_1
_geom_torsion
N4 Hg1 N1 C1 2_756 90.8(6)
Cl1 Hg1 N1 C1 . -22.2(7)
Cl2 Hg1 N1 C1 . -167.3(6)
N4 Hg1 N1 C5 2_756 -94.4(7)
Cl1 Hg1 N1 C5 . 152.6(6)
Cl2 Hg1 N1 C5 . 7.5(7)
C5 N1 C1 C2 . 1.8(12)
Hg1 N1 C1 C2 . 176.8(6)
C6 N2 C2 C1 . -178.2(7)
C6 N2 C2 C3 . 4.8(14)
N1 C1 C2 N2 . -179.4(8)
N1 C1 C2 C3 . -2.1(13)
N2 C2 C3 C4 . 178.9(9)
C1 C2 C3 C4 . 1.8(14)
C2 C3 C4 C5 . -1.4(15)
C1 N1 C5 C4 . -1.3(14)
Hg1 N1 C5 C4 . -176.3(7)
C3 C4 C5 N1 . 1.1(16)
C2 N2 C6 C7 . 73.2(12)
N2 C6 C7 C8 . 40.2(13)
N2 C6 C7 C12 . -141.5(9)
C12 C7 C8 C9 . -3.4(15)
C6 C7 C8 C9 . 175.0(10)
C7 C8 C9 C10 . 1.3(17)
C8 C9 C10 C11 . 0.4(15)
C8 C9 C10 C13 . -177.7(10)
C9 C10 C11 C12 . 0.1(13)
C13 C10 C11 C12 . 178.2(8)
C10 C11 C12 C7 . -2.3(15)
C8 C7 C12 C11 . 4.0(15)
C6 C7 C12 C11 . -174.4(9)
C15 N3 C13 C10 . 162.7(8)
C11 C10 C13 N3 . 105.7(10)
C9 C10 C13 N3 . -76.3(12)
C18 N4 C14 C15 . -2.5(12)
Hg1 N4 C14 C15 2_746 179.4(6)
N4 C14 C15 N3 . -176.6(8)
N4 C14 C15 C16 . 4.0(12)
C13 N3 C15 C14 . -165.7(8)
C13 N3 C15 C16 . 13.6(14)
C14 C15 C16 C17 . -1.8(13)
N3 C15 C16 C17 . 178.9(9)
C15 C16 C17 C18 . -1.9(15)
C16 C17 C18 N4 . 3.5(14)
C14 N4 C18 C17 . -1.4(12)
Hg1 N4 C18 C17 2_746 176.7(7)
C20 N5 C19 O1 . 0.0(2)
C21 N5 C19 O1 . -174(3)
C20' N5' C19' O1' . 180.0(4)
C21' N5' C19' O1' . 0.0(3)
